data_7209069
loop_
_publ_author_name
'Zhu, Xia'
'Chen, Qian'
'Yang, Zhi'
'Li, Bao-Long'
'Li, Hai-Yan'

_publ_section_title
;
 Tuning zinc(ii) coordination polymers based on
 bis(1,2,4-triazol-1-yl)ethane and 5-substituted
 1,3-benzenedicarboxylates: syntheses, structures and properties
;
_journal_issue 3
_journal_name_full CrystEngComm
_journal_page_first 471
_journal_paper_doi 10.1039/c2ce26515j
_journal_volume 15
_journal_year 2013
_chemical_formula_sum 'C14 H17 N7 O9 Zn'
_chemical_formula_weight 492.72
_chemical_name_systematic
;
?
;
_space_group_IT_number 2
_symmetry_cell_setting triclinic
_symmetry_Int_Tables_number 2
_symmetry_space_group_name_Hall '-P 1'
_symmetry_space_group_name_H-M 'P -1'
_atom_sites_solution_hydrogens geom
_atom_sites_solution_primary direct
_atom_sites_solution_secondary difmap
_audit_creation_method SHELXL-97
_cell_angle_alpha 85.54(2)
_cell_angle_beta 82.98(2)
_cell_angle_gamma 63.499(16)
_cell_formula_units_Z 2
_cell_length_a 9.478(2)
_cell_length_b 9.956(3)
_cell_length_c 11.461(4)
_cell_measurement_reflns_used 3680
_cell_measurement_temperature 293(2)
_cell_measurement_theta_max 25.3491
_cell_measurement_theta_min 3.1436
_cell_volume 960.3(5)
_computing_cell_refinement CrystalClear
_computing_data_collection CrystalClear
_computing_data_reduction CrystalStructure
_computing_molecular_graphics 'Bruker SHELXTL'
_computing_publication_material 'Bruker SHELXTL'
_computing_structure_refinement 'SHELXL-97 (Sheldrick, 1997)'
_computing_structure_solution 'SHELXS-97 (Sheldrick, 1990)'
_diffrn_ambient_temperature 293(2)
_diffrn_detector_area_resol_mean 7.31
_diffrn_measured_fraction_theta_full 0.991
_diffrn_measured_fraction_theta_max 0.991
_diffrn_measurement_device_type 'Rigaku Mercury CCD'
_diffrn_measurement_method \w
_diffrn_radiation_monochromator graphite
_diffrn_radiation_source 'fine-focus sealed tube'
_diffrn_radiation_type MoK\a
_diffrn_radiation_wavelength 0.71070
_diffrn_reflns_av_R_equivalents 0.0354
_diffrn_reflns_av_sigmaI/netI 0.0452
_diffrn_reflns_limit_h_max 10
_diffrn_reflns_limit_h_min -11
_diffrn_reflns_limit_k_max 11
_diffrn_reflns_limit_k_min -11
_diffrn_reflns_limit_l_max 13
_diffrn_reflns_limit_l_min -13
_diffrn_reflns_number 8965
_diffrn_reflns_theta_full 25.35
_diffrn_reflns_theta_max 25.35
_diffrn_reflns_theta_min 3.14
_diffrn_standards_decay_% 0
_diffrn_standards_interval_count 0
_diffrn_standards_interval_time 0
_diffrn_standards_number 0
_exptl_absorpt_coefficient_mu 1.346
_exptl_absorpt_correction_T_max 0.6883
_exptl_absorpt_correction_T_min 0.4124
_exptl_absorpt_correction_type multi-scan
_exptl_absorpt_process_details 'Jacobson, R. (1998) Private communication'
_exptl_crystal_colour Colorless
_exptl_crystal_density_diffrn 1.704
_exptl_crystal_density_method 'not measured'
_exptl_crystal_description Block
_exptl_crystal_F_000 504
_exptl_crystal_size_max 0.80
_exptl_crystal_size_mid 0.30
_exptl_crystal_size_min 0.30
_refine_diff_density_max 0.700
_refine_diff_density_min -0.492
_refine_diff_density_rms 0.089
_refine_ls_extinction_method none
_refine_ls_goodness_of_fit_ref 1.091
_refine_ls_hydrogen_treatment constr
_refine_ls_matrix_type full
_refine_ls_number_parameters 280
_refine_ls_number_reflns 3484
_refine_ls_number_restraints 0
_refine_ls_restrained_S_all 1.091
_refine_ls_R_factor_all 0.0639
_refine_ls_R_factor_gt 0.0537
_refine_ls_shift/su_max 0.000
_refine_ls_shift/su_mean 0.000
_refine_ls_structure_factor_coef Fsqd
_refine_ls_weighting_details 'calc w=1/[\s^2^(Fo^2^)+(0.0787P)^2^+0.6667P] where P=(Fo^2^+2Fc^2^)/3'
_refine_ls_weighting_scheme calc
_refine_ls_wR_factor_gt 0.1381
_refine_ls_wR_factor_ref 0.1469
_reflns_number_gt 3022
_reflns_number_total 3484
_reflns_threshold_expression >2sigma(I)
_cod_data_source_file c2ce26515j.txt
_cod_data_source_block Zn-bte-NO2-1,3-bdc
_cod_depositor_comments
;
The following automatic conversions were performed:

'_symmetry_cell_setting' value 'Triclinic' changed to 'triclinic'
according to /home/saulius/struct/CIF-dictionaries/cif_core.dic
dictionary named 'cif_core.dic' version 2.4.2 from
2011-04-26.

'_exptl_absorpt_correction_type' value 'Multi-scan'
changed to 'multi-scan' according to
/home/saulius/struct/CIF-dictionaries/cif_core.dic dictionary named
'cif_core.dic' version 2.4.2 from 2011-04-26.

Automatic conversion script
Id: cif_fix_values 1891 2012-01-12 08:04:46Z andrius 
;
_cod_database_code 7209069

loop_
_symmetry_equiv_pos_as_xyz
'x, y, z'
'-x, -y, -z'

loop_
_atom_site_label
_atom_site_type_symbol
_atom_site_fract_x
_atom_site_fract_y
_atom_site_fract_z
_atom_site_U_iso_or_equiv
_atom_site_adp_type
_atom_site_occupancy
_atom_site_symmetry_multiplicity
_atom_site_calc_flag
_atom_site_refinement_flags
Zn1 Zn 0.61185(5) -0.00405(5) 0.31303(4) 0.0352(2) Uani 1 1 d .
O1 O 0.4908(3) 0.1767(3) 0.4082(3) 0.0399(7) Uani 1 1 d .
O2 O 0.3392(4) 0.2422(4) 0.2625(3) 0.0592(10) Uani 1 1 d .
O3 O -0.2080(3) 0.8760(3) 0.4058(2) 0.0383(7) Uani 1 1 d .
O4 O -0.1470(4) 0.7160(3) 0.2639(3) 0.0478(8) Uani 1 1 d .
O5 O 0.2020(5) 0.7930(4) 0.6601(4) 0.0827(14) Uani 1 1 d .
O6 O 0.3752(4) 0.5684(4) 0.6977(3) 0.0668(10) Uani 1 1 d .
O7 O 0.3432(6) 0.3706(5) 0.0344(4) 0.0923(14) Uani 1 1 d .
O8 O 0.0646(7) 0.2394(7) 0.2005(5) 0.1203(19) Uani 1 1 d .
O9 O 0.8984(10) 0.5109(7) 0.1032(6) 0.162(3) Uani 1 1 d .
N1 N 0.7690(4) 0.1444(4) -0.0032(3) 0.0415(8) Uani 1 1 d .
N2 N 0.8158(5) 0.0014(4) -0.0359(3) 0.0540(10) Uani 1 1 d .
N3 N 0.6981(4) 0.0383(4) 0.1487(3) 0.0380(8) Uani 1 1 d .
N4 N 0.6243(4) 0.2393(4) -0.2273(3) 0.0397(8) Uani 1 1 d .
N5 N 0.7313(5) 0.1621(5) -0.3164(3) 0.0532(10) Uani 1 1 d .
N6 N 0.5242(4) 0.1075(4) -0.2965(3) 0.0374(8) Uani 1 1 d .
N7 N 0.2660(5) 0.6574(4) 0.6435(4) 0.0534(10) Uani 1 1 d .
C1 C 0.7934(6) 0.2529(6) -0.0884(4) 0.0528(12) Uani 1 1 d .
H1A H 0.8864 0.1998 -0.1424 0.063 Uiso 1 1 calc R
H1B H 0.8124 0.3235 -0.0468 0.063 Uiso 1 1 calc R
C2 C 0.6527(6) 0.3377(5) -0.1571(4) 0.0461(11) Uani 1 1 d .
H2A H 0.5595 0.3901 -0.1030 0.055 Uiso 1 1 calc R
H2B H 0.6704 0.4122 -0.2081 0.055 Uiso 1 1 calc R
C3 C 0.7710(6) -0.0574(5) 0.0599(4) 0.0515(12) Uani 1 1 d .
H3A H 0.7884 -0.1572 0.0656 0.062 Uiso 1 1 calc R
C4 C 0.6998(5) 0.1632(5) 0.1050(4) 0.0452(11) Uani 1 1 d .
H4A H 0.6579 0.2528 0.1450 0.054 Uiso 1 1 calc R
C5 C 0.6660(5) 0.0854(5) -0.3548(4) 0.0477(11) Uani 1 1 d .
H5A H 0.7130 0.0205 -0.4172 0.057 Uiso 1 1 calc R
C6 C 0.5024(5) 0.2050(5) -0.2171(4) 0.0376(9) Uani 1 1 d .
H6A H 0.4147 0.2443 -0.1618 0.045 Uiso 1 1 calc R
C7 C 0.2674(4) 0.4159(4) 0.4127(3) 0.0299(8) Uani 1 1 d .
C8 C 0.1273(4) 0.5105(4) 0.3655(3) 0.0305(8) Uani 1 1 d .
H8A H 0.0975 0.4789 0.3025 0.037 Uiso 1 1 calc R
C9 C 0.0302(4) 0.6522(4) 0.4108(3) 0.0301(8) Uani 1 1 d .
C10 C 0.0757(4) 0.6993(4) 0.5034(4) 0.0340(9) Uani 1 1 d .
H10A H 0.0131 0.7937 0.5344 0.041 Uiso 1 1 calc R
C11 C 0.2153(5) 0.6042(4) 0.5492(4) 0.0356(9) Uani 1 1 d .
C12 C 0.3122(5) 0.4615(4) 0.5075(3) 0.0344(9) Uani 1 1 d .
H12A H 0.4040 0.3985 0.5419 0.041 Uiso 1 1 calc R
C13 C 0.3717(5) 0.2676(4) 0.3571(4) 0.0331(9) Uani 1 1 d .
C14 C -0.1188(4) 0.7529(4) 0.3556(3) 0.0328(9) Uani 1 1 d .

loop_
_atom_site_aniso_label
_atom_site_aniso_U_11
_atom_site_aniso_U_22
_atom_site_aniso_U_33
_atom_site_aniso_U_23
_atom_site_aniso_U_13
_atom_site_aniso_U_12
Zn1 0.0301(3) 0.0283(3) 0.0349(3) -0.00521(19) -0.0090(2) 0.0003(2)
O1 0.0318(15) 0.0253(14) 0.0480(17) -0.0051(12) -0.0121(13) 0.0032(12)
O2 0.058(2) 0.0396(18) 0.0493(19) -0.0150(15) -0.0199(16) 0.0111(15)
O3 0.0293(14) 0.0278(14) 0.0411(16) -0.0038(12) -0.0096(12) 0.0043(11)
O4 0.0422(17) 0.0372(16) 0.0458(18) -0.0058(14) -0.0175(14) 0.0027(13)
O5 0.079(3) 0.050(2) 0.106(3) -0.032(2) -0.040(2) -0.005(2)
O6 0.068(2) 0.049(2) 0.072(2) -0.0059(17) -0.042(2) -0.0066(17)
O7 0.096(3) 0.096(3) 0.076(3) -0.004(2) 0.004(3) -0.037(3)
O8 0.108(4) 0.124(4) 0.121(4) -0.034(4) -0.008(4) -0.040(4)
O9 0.203(7) 0.118(5) 0.119(5) -0.029(4) -0.066(5) -0.013(5)
N1 0.050(2) 0.039(2) 0.0369(19) 0.0012(15) -0.0133(17) -0.0184(17)
N2 0.075(3) 0.035(2) 0.043(2) -0.0066(17) 0.001(2) -0.017(2)
N3 0.0394(19) 0.0293(18) 0.0357(18) -0.0001(14) -0.0113(15) -0.0049(15)
N4 0.043(2) 0.0380(19) 0.0366(19) 0.0026(15) -0.0064(16) -0.0169(16)
N5 0.049(2) 0.066(3) 0.043(2) -0.0038(19) 0.0061(18) -0.026(2)
N6 0.0321(18) 0.0355(19) 0.0355(18) -0.0037(15) -0.0043(15) -0.0063(14)
N7 0.045(2) 0.045(2) 0.059(2) -0.0168(19) -0.0175(19) -0.0041(18)
C1 0.061(3) 0.054(3) 0.058(3) 0.007(2) -0.015(2) -0.037(3)
C2 0.055(3) 0.044(3) 0.046(2) 0.004(2) -0.011(2) -0.027(2)
C3 0.069(3) 0.037(2) 0.039(2) -0.007(2) 0.005(2) -0.017(2)
C4 0.052(3) 0.036(2) 0.042(2) -0.0084(19) -0.015(2) -0.010(2)
C5 0.049(3) 0.046(3) 0.037(2) -0.008(2) 0.001(2) -0.012(2)
C6 0.031(2) 0.038(2) 0.041(2) -0.0028(18) -0.0011(18) -0.0136(18)
C7 0.0249(19) 0.0223(19) 0.033(2) 0.0033(15) -0.0023(16) -0.0029(15)
C8 0.0260(19) 0.0260(19) 0.033(2) -0.0001(15) -0.0036(16) -0.0059(15)
C9 0.0237(18) 0.0260(19) 0.033(2) 0.0031(15) -0.0031(16) -0.0051(15)
C10 0.027(2) 0.0238(19) 0.041(2) -0.0057(16) -0.0017(17) -0.0016(15)
C11 0.034(2) 0.027(2) 0.039(2) -0.0058(17) -0.0088(17) -0.0055(17)
C12 0.027(2) 0.028(2) 0.037(2) 0.0031(17) -0.0085(17) -0.0019(16)
C13 0.029(2) 0.025(2) 0.036(2) -0.0019(16) -0.0034(17) -0.0043(16)
C14 0.0265(19) 0.029(2) 0.036(2) 0.0004(17) -0.0028(17) -0.0063(16)

loop_
_atom_type_symbol
_atom_type_description
_atom_type_scat_dispersion_real
_atom_type_scat_dispersion_imag
_atom_type_scat_source
C C 0.0033 0.0016 'International Tables Vol C Tables 4.2.6.8 and 6.1.1.4'
H H 0.0000 0.0000 'International Tables Vol C Tables 4.2.6.8 and 6.1.1.4'
N N 0.0061 0.0033 'International Tables Vol C Tables 4.2.6.8 and 6.1.1.4'
O O 0.0106 0.0060 'International Tables Vol C Tables 4.2.6.8 and 6.1.1.4'
Zn Zn 0.2839 1.4301 'International Tables Vol C Tables 4.2.6.8 and 6.1.1.4'

loop_
_geom_angle_atom_site_label_1
_geom_angle_atom_site_label_2
_geom_angle_atom_site_label_3
_geom_angle
_geom_angle_site_symmetry_1
_geom_angle_site_symmetry_3
O3 Zn1 O1 102.43(11) 1_645 .
O3 Zn1 N6 112.93(13) 1_645 2_655
O1 Zn1 N6 109.87(13) . 2_655
O3 Zn1 N3 108.76(13) 1_645 .
O1 Zn1 N3 114.01(13) . .
N6 Zn1 N3 108.82(14) 2_655 .
C13 O1 Zn1 109.7(2) . .
C14 O3 Zn1 109.9(2) . 1_465
C4 N1 N2 110.1(4) . .
C4 N1 C1 130.2(4) . .
N2 N1 C1 119.6(4) . .
C3 N2 N1 101.7(4) . .
C4 N3 C3 102.8(4) . .
C4 N3 Zn1 128.9(3) . .
C3 N3 Zn1 128.3(3) . .
C6 N4 N5 109.7(4) . .
C6 N4 C2 129.2(4) . .
N5 N4 C2 121.1(4) . .
C5 N5 N4 102.6(4) . .
C6 N6 C5 102.9(4) . .
C6 N6 Zn1 127.2(3) . 2_655
C5 N6 Zn1 129.7(3) . 2_655
O6 N7 O5 122.7(4) . .
O6 N7 C11 119.6(4) . .
O5 N7 C11 117.5(4) . .
N1 C1 C2 111.8(4) . .
N1 C1 H1A 109.3 . .
C2 C1 H1A 109.3 . .
N1 C1 H1B 109.3 . .
C2 C1 H1B 109.3 . .
H1A C1 H1B 107.9 . .
N4 C2 C1 111.9(4) . .
N4 C2 H2A 109.2 . .
C1 C2 H2A 109.2 . .
N4 C2 H2B 109.2 . .
C1 C2 H2B 109.2 . .
H2A C2 H2B 107.9 . .
N2 C3 N3 114.8(4) . .
N2 C3 H3A 122.6 . .
N3 C3 H3A 122.6 . .
N3 C4 N1 110.6(4) . .
N3 C4 H4A 124.7 . .
N1 C4 H4A 124.7 . .
N5 C5 N6 114.8(4) . .
N5 C5 H5A 122.6 . .
N6 C5 H5A 122.6 . .
N6 C6 N4 110.1(4) . .
N6 C6 H6A 125.0 . .
N4 C6 H6A 125.0 . .
C8 C7 C12 119.8(3) . .
C8 C7 C13 119.2(3) . .
C12 C7 C13 120.9(3) . .
C7 C8 C9 121.2(4) . .
C7 C8 H8A 119.4 . .
C9 C8 H8A 119.4 . .
C10 C9 C8 119.2(3) . .
C10 C9 C14 121.1(3) . .
C8 C9 C14 119.6(3) . .
C11 C10 C9 118.9(3) . .
C11 C10 H10A 120.5 . .
C9 C10 H10A 120.5 . .
C10 C11 C12 123.0(4) . .
C10 C11 N7 118.6(3) . .
C12 C11 N7 118.4(4) . .
C11 C12 C7 117.8(3) . .
C11 C12 H12A 121.1 . .
C7 C12 H12A 121.1 . .
O2 C13 O1 123.5(4) . .
O2 C13 C7 118.3(3) . .
O1 C13 C7 118.2(3) . .
O4 C14 O3 123.4(4) . .
O4 C14 C9 119.9(3) . .
O3 C14 C9 116.7(3) . .

loop_
_geom_bond_atom_site_label_1
_geom_bond_atom_site_label_2
_geom_bond_distance
_geom_bond_site_symmetry_2
Zn1 O3 1.975(3) 1_645
Zn1 O1 1.975(3) .
Zn1 N6 2.009(4) 2_655
Zn1 N3 2.049(4) .
O1 C13 1.266(5) .
O2 C13 1.236(5) .
O3 C14 1.271(5) .
O3 Zn1 1.975(3) 1_465
O4 C14 1.236(5) .
O5 N7 1.228(5) .
O6 N7 1.223(5) .
N1 C4 1.316(6) .
N1 N2 1.357(5) .
N1 C1 1.476(6) .
N2 C3 1.317(6) .
N3 C4 1.311(6) .
N3 C3 1.347(5) .
N4 C6 1.334(5) .
N4 N5 1.354(5) .
N4 C2 1.446(6) .
N5 C5 1.304(6) .
N6 C6 1.313(5) .
N6 C5 1.356(6) .
N6 Zn1 2.009(4) 2_655
N7 C11 1.456(6) .
C1 C2 1.503(7) .
C1 H1A 0.9700 .
C1 H1B 0.9700 .
C2 H2A 0.9700 .
C2 H2B 0.9700 .
C3 H3A 0.9300 .
C4 H4A 0.9300 .
C5 H5A 0.9300 .
C6 H6A 0.9300 .
C7 C8 1.387(5) .
C7 C12 1.389(6) .
C7 C13 1.501(5) .
C8 C9 1.394(5) .
C8 H8A 0.9300 .
C9 C10 1.379(6) .
C9 C14 1.502(5) .
C10 C11 1.377(5) .
C10 H10A 0.9300 .
C11 C12 1.387(5) .
C12 H12A 0.9300 .

loop_
_geom_torsion_atom_site_label_1
_geom_torsion_atom_site_label_2
_geom_torsion_atom_site_label_3
_geom_torsion_atom_site_label_4
_geom_torsion
_geom_torsion_site_symmetry_1
O3 Zn1 O1 C13 178.3(3) 1_645
N6 Zn1 O1 C13 -61.4(3) 2_655
N3 Zn1 O1 C13 61.0(3) .
C4 N1 N2 C3 -0.9(5) .
C1 N1 N2 C3 -178.2(4) .
O3 Zn1 N3 C4 -104.7(4) 1_645
O1 Zn1 N3 C4 8.9(4) .
N6 Zn1 N3 C4 131.9(4) 2_655
O3 Zn1 N3 C3 73.5(4) 1_645
O1 Zn1 N3 C3 -173.0(4) .
N6 Zn1 N3 C3 -49.9(4) 2_655
C6 N4 N5 C5 0.1(5) .
C2 N4 N5 C5 178.3(4) .
C4 N1 C1 C2 -85.7(6) .
N2 N1 C1 C2 91.0(5) .
C6 N4 C2 C1 113.6(5) .
N5 N4 C2 C1 -64.3(5) .
N1 C1 C2 N4 -62.7(5) .
N1 N2 C3 N3 1.0(6) .
C4 N3 C3 N2 -0.7(6) .
Zn1 N3 C3 N2 -179.2(3) .
C3 N3 C4 N1 0.1(5) .
Zn1 N3 C4 N1 178.5(3) .
N2 N1 C4 N3 0.5(5) .
C1 N1 C4 N3 177.5(4) .
N4 N5 C5 N6 -0.1(5) .
C6 N6 C5 N5 0.0(5) .
Zn1 N6 C5 N5 -174.2(3) 2_655
C5 N6 C6 N4 0.0(5) .
Zn1 N6 C6 N4 174.5(3) 2_655
N5 N4 C6 N6 -0.1(5) .
C2 N4 C6 N6 -178.1(4) .
C12 C7 C8 C9 0.6(6) .
C13 C7 C8 C9 -177.1(3) .
C7 C8 C9 C10 0.7(6) .
C7 C8 C9 C14 178.6(3) .
C8 C9 C10 C11 -0.6(6) .
C14 C9 C10 C11 -178.4(4) .
C9 C10 C11 C12 -0.9(6) .
C9 C10 C11 N7 177.3(4) .
O6 N7 C11 C10 168.7(4) .
O5 N7 C11 C10 -15.7(7) .
O6 N7 C11 C12 -13.0(7) .
O5 N7 C11 C12 162.6(5) .
C10 C11 C12 C7 2.2(6) .
N7 C11 C12 C7 -176.1(4) .
C8 C7 C12 C11 -2.0(6) .
C13 C7 C12 C11 175.7(4) .
Zn1 O1 C13 O2 0.6(5) .
Zn1 O1 C13 C7 -177.4(3) .
C8 C7 C13 O2 8.8(6) .
C12 C7 C13 O2 -168.9(4) .
C8 C7 C13 O1 -173.2(3) .
C12 C7 C13 O1 9.2(6) .
Zn1 O3 C14 O4 -1.9(5) 1_465
Zn1 O3 C14 C9 176.2(3) 1_465
C10 C9 C14 O4 171.0(4) .
C8 C9 C14 O4 -6.8(6) .
C10 C9 C14 O3 -7.1(6) .
C8 C9 C14 O3 175.1(3) .
